data_2243947
loop_
_publ_author_name
'Schmidt, Annika'
'Krupp, Anna'
'Barth, Eva Rebecca'
'Strohmann, Carsten'

_publ_section_title
;
 Crystal structures and Hirshfeld surface analyses of
 bis(4,5-dihydrofuran-2-yl)dimethylsilane and
 (4,5-dihydrofuran-2-yl)(methyl)diphenylsilane
;
_journal_coeditor_code VM2257
_journal_issue 1
_journal_name_full 'Acta Crystallographica Section E'
_journal_page_first
;
;
_journal_paper_doi 10.1107/S2056989021012548
_journal_volume 78
_journal_year 2022
_chemical_formula_iupac 'C10 H16 O2 Si'
_chemical_formula_moiety 'C10 H16 O2 Si'
_chemical_formula_sum 'C10 H16 O2 Si'
_chemical_formula_weight 196.32
_chemical_name_systematic
;
Bis(4,5-dihydrofuran-2-yl)dimethylsilane
;
_space_group_crystal_system triclinic
_space_group_IT_number 2
_space_group_name_Hall '-P 1'
_space_group_name_H-M_alt 'P -1'
_atom_sites_solution_hydrogens difmap
_atom_sites_solution_primary iterative
_audit_creation_method
;
Olex2 1.3
(compiled 2020.11.12 svn.r5f609507 for OlexSys, GUI svn.r6408)
;
_cell_angle_alpha 94.149(2)
_cell_angle_beta 103.0120(10)
_cell_angle_gamma 104.9090(10)
_cell_formula_units_Z 2
_cell_length_a 8.2422(3)
_cell_length_b 8.3075(4)
_cell_length_c 8.2940(4)
_cell_measurement_reflns_used 8689
_cell_measurement_temperature 100.00
_cell_measurement_theta_max 20.92
_cell_measurement_theta_min 2.54
_cell_volume 529.55(4)
_computing_cell_refinement 'SAINT (Bruker, 2016)'
_computing_data_collection 'APEX2 (Bruker, 2018)'
_computing_data_reduction 'SAINT (Bruker, 2016)'
_computing_molecular_graphics '<i>OLEX2</i> (Dolomanov et al., 2009)'
_computing_publication_material
;<i>OLEX2</i> (Dolomanov et al., 2009),
CrystalExplorer21 (Spackman et al., 2021),
publCIF (Westrip, 2010), Mercury (Macrae et al., 2020)
;
_computing_structure_refinement '<i>SHELXL2014/7</i> (Sheldrick, 2015)'
_computing_structure_solution 'SHELXS (Sheldrick, 2008)'
_diffrn_ambient_temperature 100.00
_diffrn_detector 'Bruker APEXII area detector'
_diffrn_detector_area_resol_mean 7.9
_diffrn_measured_fraction_theta_full 1.000
_diffrn_measured_fraction_theta_max 0.998
_diffrn_measurement_device 'three-circle diffractometer'
_diffrn_measurement_device_type 'Bruker D8 Venture'
_diffrn_measurement_method '\w and \f scans'
_diffrn_radiation_monochromator 'mirror optics'
_diffrn_radiation_probe x-ray
_diffrn_radiation_type MoK\a
_diffrn_radiation_wavelength 0.71073
_diffrn_reflns_av_R_equivalents 0.0324
_diffrn_reflns_av_unetI/netI 0.0090
_diffrn_reflns_limit_h_max 17
_diffrn_reflns_limit_h_min -16
_diffrn_reflns_limit_k_max 18
_diffrn_reflns_limit_k_min -18
_diffrn_reflns_limit_l_max 18
_diffrn_reflns_limit_l_min -18
_diffrn_reflns_number 256332
_diffrn_reflns_theta_full 25.242
_diffrn_reflns_theta_max 50.684
_diffrn_reflns_theta_min 2.545
_diffrn_source 'microfocus sealed X-ray tube'
_diffrn_source_current 1.0
_diffrn_source_power 0.05
_diffrn_source_voltage 50.0
_diffrn_standards_number 0
_exptl_absorpt_coefficient_mu 0.189
_exptl_absorpt_correction_T_max 0.5759
_exptl_absorpt_correction_T_min 0.5187
_exptl_absorpt_correction_type multi-scan
_exptl_absorpt_process_details
;
(SADABS; Krause et al., 2015)
;
_exptl_crystal_colour colourless
_exptl_crystal_density_diffrn 1.231
_exptl_crystal_description block
_exptl_crystal_F_000 212
_exptl_crystal_size_max 0.721
_exptl_crystal_size_mid 0.66
_exptl_crystal_size_min 0.59
_refine_diff_density_max 0.682
_refine_diff_density_min -0.319
_refine_ls_extinction_method none
_refine_ls_goodness_of_fit_ref 1.063
_refine_ls_hydrogen_treatment H_atoms_treated_by_a_mixture_of_independent_and_constrained_refinement.
_refine_ls_matrix_type full
_refine_ls_number_parameters 182
_refine_ls_number_reflns 11412
_refine_ls_number_restraints 0
_refine_ls_restrained_S_all 1.063
_refine_ls_R_factor_all 0.0291
_refine_ls_R_factor_gt 0.0257
_refine_ls_shift/su_max 0.002
_refine_ls_shift/su_mean 0.000
_refine_ls_structure_factor_coef Fsqd
_refine_ls_weighting_details 'w=1/[\s^2^(Fo^2^)+(0.0535P)^2^+0.0207P] where P=(Fo^2^+2Fc^2^)/3'
_refine_ls_weighting_scheme calc
_refine_ls_wR_factor_gt 0.0858
_refine_ls_wR_factor_ref 0.0889
_reflns_number_gt 10306
_reflns_number_total 11412
_reflns_threshold_expression 'I > 2\s(I)'
_cod_data_source_file vm2257sup1.cif
_cod_data_source_block 1
_cod_database_code 2243947
_shelx_space_group_comment
;
The symmetry employed for this shelxl refinement is uniquely defined
by the following loop, which should always be used as a source of
symmetry information in preference to the above space-group names.
They are only intended as comments.
;

loop_
_space_group_symop_operation_xyz
'x, y, z'
'-x, -y, -z'

loop_
_atom_site_type_symbol
_atom_site_label
_atom_site_fract_x
_atom_site_fract_y
_atom_site_fract_z
_atom_site_U_iso_or_equiv
_atom_site_adp_type
_atom_site_calc_flag
_atom_site_occupancy
_atom_site_disorder_assembly
_atom_site_disorder_group
Si Si1 0.64185(2) 0.82439(2) 0.20897(2) 0.01354(2) Uani d 1 . .
O O1 0.28272(3) 0.68623(3) 0.09023(4) 0.02227(4) Uani d 1 . .
O O2 0.70145(4) 0.71875(3) 0.52219(3) 0.02213(4) Uani d 1 . .
C C1 0.41042(3) 0.81964(3) 0.19462(3) 0.01504(3) Uani d 1 . .
C C2 0.34535(4) 0.92843(4) 0.26763(4) 0.01740(4) Uani d 1 . .
C C3 0.14995(4) 0.87390(4) 0.21112(4) 0.02057(4) Uani d 1 . .
H H3A 0.0906(12) 0.8525(12) 0.3024(12) 0.033(2) Uiso d 1 . .
H H3B 0.1063(12) 0.9549(11) 0.1543(11) 0.032(2) Uiso d 1 . .
C C4 0.11591(4) 0.70688(5) 0.10008(5) 0.02242(5) Uani d 1 . .
H H4A 0.0538(11) 0.6100(11) 0.1453(11) 0.032(2) Uiso d 1 . .
H H4B 0.0486(12) 0.6963(12) -0.0129(12) 0.037(2) Uiso d 1 . .
C C5 0.70144(3) 0.67768(3) 0.35736(3) 0.01419(3) Uani d 1 . .
C C6 0.73403(4) 0.52967(3) 0.32841(3) 0.01609(4) Uani d 1 . .
C C7 0.75301(4) 0.44890(4) 0.48628(4) 0.01889(4) Uani d 1 . .
H H7A 0.8533(11) 0.4108(11) 0.5151(11) 0.0284(18) Uiso d 1 . .
H H7B 0.6498(10) 0.3515(11) 0.4771(10) 0.0251(17) Uiso d 1 . .
C C8 0.75865(6) 0.59310(5) 0.61494(4) 0.02397(6) Uani d 1 . .
H H8A 0.6831(12) 0.5602(11) 0.6876(12) 0.033(2) Uiso d 1 . .
H H8B 0.8762(14) 0.6488(14) 0.6853(14) 0.048(3) Uiso d 1 . .
C C9 0.77560(4) 1.04490(4) 0.28985(5) 0.02162(5) Uani d 1 . .
H H9A 0.7566(12) 1.0847(12) 0.3964(12) 0.037(2) Uiso d 1 . .
H H9B 0.9008(14) 1.0571(13) 0.3185(14) 0.048(3) Uiso d 1 . .
H H9C 0.7555(14) 1.1226(14) 0.2124(13) 0.047(3) Uiso d 1 . .
C C10 0.66177(4) 0.74698(4) 0.00048(4) 0.01893(4) Uani d 1 . .
H H10A 0.6108(13) 0.8064(13) -0.0859(13) 0.040(2) Uiso d 1 . .
H H10B 0.6006(14) 0.6296(14) -0.0355(13) 0.045(3) Uiso d 1 . .
H H10C 0.7765(13) 0.7669(12) -0.0041(12) 0.036(2) Uiso d 1 . .
H H6 0.7325(10) 0.4798(10) 0.2272(10) 0.0225(16) Uiso d 1 . .
H H2 0.4137(12) 1.0273(11) 0.3403(11) 0.033(2) Uiso d 1 . .

loop_
_atom_site_aniso_label
_atom_site_aniso_U_11
_atom_site_aniso_U_22
_atom_site_aniso_U_33
_atom_site_aniso_U_12
_atom_site_aniso_U_13
_atom_site_aniso_U_23
Si1 0.01424(3) 0.01281(3) 0.01491(3) 0.00527(2) 0.00450(2) 0.00244(2)
O1 0.01651(7) 0.02070(9) 0.02720(10) 0.00574(6) 0.00287(7) -0.00545(7)
O2 0.03579(12) 0.02135(9) 0.01466(7) 0.01572(9) 0.00835(7) 0.00268(6)
C1 0.01497(7) 0.01501(7) 0.01637(8) 0.00611(6) 0.00417(6) 0.00253(6)
C2 0.01676(8) 0.01709(8) 0.01982(9) 0.00723(7) 0.00523(7) 0.00100(7)
C3 0.01692(9) 0.02220(11) 0.02551(12) 0.00930(8) 0.00669(8) 0.00381(9)
C4 0.01543(9) 0.02642(13) 0.02320(11) 0.00544(8) 0.00243(8) -0.00117(9)
C5 0.01579(7) 0.01407(7) 0.01381(7) 0.00590(6) 0.00406(6) 0.00171(5)
C6 0.01916(9) 0.01436(8) 0.01617(8) 0.00689(6) 0.00502(7) 0.00142(6)
C7 0.02225(10) 0.01595(8) 0.02068(10) 0.00752(7) 0.00644(8) 0.00561(7)
C8 0.03680(17) 0.02108(11) 0.01494(9) 0.01061(11) 0.00498(9) 0.00432(8)
C9 0.02043(10) 0.01447(9) 0.02932(13) 0.00399(7) 0.00669(9) 0.00107(8)
C10 0.02063(10) 0.02226(10) 0.01611(9) 0.00769(8) 0.00686(7) 0.00360(7)

loop_
_atom_type_symbol
_atom_type_description
_atom_type_scat_dispersion_real
_atom_type_scat_dispersion_imag
_atom_type_scat_source
C C 0.0033 0.0016 'International Tables Vol C Tables 4.2.6.8 and 6.1.1.4'
H H 0.0000 0.0000 'International Tables Vol C Tables 4.2.6.8 and 6.1.1.4'
O O 0.0106 0.0060 'International Tables Vol C Tables 4.2.6.8 and 6.1.1.4'
Si Si 0.0817 0.0704 'International Tables Vol C Tables 4.2.6.8 and 6.1.1.4'

loop_
_geom_angle_atom_site_label_1
_geom_angle_atom_site_label_2
_geom_angle_atom_site_label_3
_geom_angle_site_symmetry_1
_geom_angle_site_symmetry_3
_geom_angle
_geom_angle_publ_flag
C5 Si1 C1 . . 108.189(12) ?
C9 Si1 C1 . . 106.801(14) ?
C9 Si1 C5 . . 110.770(15) ?
C10 Si1 C1 . . 109.191(13) ?
C10 Si1 C5 . . 108.128(13) ?
C10 Si1 C9 . . 113.628(16) ?
C1 O1 C4 . . 107.60(2) ?
C5 O2 C8 . . 107.15(2) ?
O1 C1 Si1 . . 117.093(19) ?
C2 C1 Si1 . . 129.94(2) ?
C2 C1 O1 . . 112.95(2) ?
C1 C2 C3 . . 110.20(3) ?
C1 C2 H2 . . 124.1(5) ?
C3 C2 H2 . . 125.7(5) ?
C2 C3 H3A . . 114.7(5) ?
C2 C3 H3B . . 111.8(5) ?
C2 C3 C4 . . 101.57(2) ?
H3A C3 H3B . . 106.4(7) ?
C4 C3 H3A . . 108.8(5) ?
C4 C3 H3B . . 113.8(5) ?
O1 C4 C3 . . 107.47(3) ?
O1 C4 H4A . . 108.9(5) ?
O1 C4 H4B . . 106.6(6) ?
C3 C4 H4A . . 112.4(5) ?
C3 C4 H4B . . 116.7(6) ?
H4A C4 H4B . . 104.5(8) ?
O2 C5 Si1 . . 116.686(18) ?
C6 C5 Si1 . . 130.12(2) ?
C6 C5 O2 . . 113.03(2) ?
C5 C6 C7 . . 109.72(2) ?
C5 C6 H6 . . 125.3(5) ?
C7 C6 H6 . . 124.7(5) ?
C6 C7 H7A . . 114.8(5) ?
C6 C7 H7B . . 110.3(5) ?
C6 C7 C8 . . 101.18(2) ?
H7A C7 H7B . . 107.9(7) ?
C8 C7 H7A . . 111.6(5) ?
C8 C7 H7B . . 110.9(5) ?
O2 C8 C7 . . 106.95(2) ?
O2 C8 H8A . . 107.7(6) ?
O2 C8 H8B . . 106.9(6) ?
C7 C8 H8A . . 113.7(6) ?
C7 C8 H8B . . 113.2(6) ?
H8A C8 H8B . . 108.0(8) ?
Si1 C9 H9A . . 111.7(5) ?
Si1 C9 H9B . . 113.1(6) ?
Si1 C9 H9C . . 113.1(6) ?
H9A C9 H9B . . 102.7(8) ?
H9A C9 H9C . . 108.8(8) ?
H9B C9 H9C . . 106.8(9) ?
Si1 C10 H10A . . 111.1(6) ?
Si1 C10 H10B . . 112.9(6) ?
Si1 C10 H10C . . 112.3(6) ?
H10A C10 H10B . . 105.1(8) ?
H10A C10 H10C . . 104.8(8) ?
H10B C10 H10C . . 110.1(8) ?

loop_
_geom_bond_atom_site_label_1
_geom_bond_atom_site_label_2
_geom_bond_distance
Si1 C1 1.8742(3)
Si1 C5 1.8693(3)
Si1 C9 1.8631(3)
Si1 C10 1.8579(3)
O1 C1 1.3915(4)
O1 C4 1.4479(4)
O2 C5 1.3849(3)
O2 C8 1.4525(4)
C1 C2 1.3370(4)
C2 C3 1.5075(4)
C2 H2 0.945(9)
C3 H3A 0.992(9)
C3 H3B 0.948(9)
C3 C4 1.5331(5)
C4 H4A 0.984(9)
C4 H4B 0.961(10)
C5 C6 1.3409(4)
C6 C7 1.5093(4)
C6 H6 0.904(8)
C7 H7A 0.947(9)
C7 H7B 0.996(8)
C7 C8 1.5298(5)
C8 H8A 0.965(9)
C8 H8B 0.984(11)
C9 H9A 0.980(10)
C9 H9B 0.982(11)
C9 H9C 0.961(11)
C10 H10A 0.978(10)
C10 H10B 0.965(11)
C10 H10C 0.927(10)

loop_
_geom_torsion_atom_site_label_1
_geom_torsion_atom_site_label_2
_geom_torsion_atom_site_label_3
_geom_torsion_atom_site_label_4
_geom_torsion_site_symmetry_1
_geom_torsion_site_symmetry_2
_geom_torsion_site_symmetry_3
_geom_torsion_site_symmetry_4
_geom_torsion
_geom_torsion_publ_flag
Si1 C1 C2 C3 . . . . 177.42(2) ?
Si1 C5 C6 C7 . . . . -172.51(2) ?
O1 C1 C2 C3 . . . . -1.01(4) ?
O2 C5 C6 C7 . . . . 2.56(4) ?
C1 Si1 C5 O2 . . . . -64.48(2) ?
C1 Si1 C5 C6 . . . . 110.44(3) ?
C1 O1 C4 C3 . . . . 4.15(4) ?
C1 C2 C3 C4 . . . . 3.38(4) ?
C2 C3 C4 O1 . . . . -4.46(4) ?
C4 O1 C1 Si1 . . . . 179.30(2) ?
C4 O1 C1 C2 . . . . -2.04(4) ?
C5 Si1 C1 O1 . . . . -80.64(2) ?
C5 Si1 C1 C2 . . . . 100.98(3) ?
C5 O2 C8 C7 . . . . -13.01(4) ?
C5 C6 C7 C8 . . . . -10.06(3) ?
C6 C7 C8 O2 . . . . 13.68(4) ?
C8 O2 C5 Si1 . . . . -177.44(2) ?
C8 O2 C5 C6 . . . . 6.78(4) ?
C9 Si1 C1 O1 . . . . 160.08(2) ?
C9 Si1 C1 C2 . . . . -18.30(3) ?
C9 Si1 C5 O2 . . . . 52.26(3) ?
C9 Si1 C5 C6 . . . . -132.81(3) ?
C10 Si1 C1 O1 . . . . 36.82(3) ?
C10 Si1 C1 C2 . . . . -141.56(3) ?
C10 Si1 C5 O2 . . . . 177.38(2) ?
C10 Si1 C5 C6 . . . . -7.70(3) ?

_cod_database_fobs_code 2243947
